data_1532907
loop_
_publ_author_name
'Johnson, M.'
'O'Connor, D.'
'Barnes, P.'
'Owens, S.L.'
'Stephenson, R.'
'Catlow, C.R.A.'
'Sankar, G.'
'Teat, S.J.'
'Bell, R.'

_publ_section_title
;
 Cation exchange, dehydration and calcination in clinoptilolite: in situ
 X-ray diffraction and computer modelling
;
_journal_name_full 'J. Phys. Chem. B'
_journal_page_first 942
_journal_page_last 951
_journal_volume 107
_journal_year 2003
_chemical_formula_sum 'Al6 Cs6 O72 Si30'
_chemical_name_systematic 'Cs6 (Al6 Si30 O72)'
_space_group_IT_number 12
_symmetry_space_group_name_Hall '-C 2y'
_symmetry_space_group_name_H-M 'C 1 2/m 1'
_cell_angle_alpha 90
_cell_angle_beta 113.27
_cell_angle_gamma 90
_cell_formula_units_Z 1
_cell_length_a 17.17
_cell_length_b 17.68
_cell_length_c 7.456
_cell_volume 2079.266
_citation_journal_id_ASTM JPCBFK
_cod_data_source_file Johnson_JPCBFK_2003_437.cif
_cod_data_source_block Al6Cs6O72Si30
_cod_database_code 1532907

loop_
_symmetry_equiv_pos_as_xyz
x,y,z
-x,y,-z
-x,-y,-z
x,-y,z
x+1/2,y+1/2,z
-x+1/2,y+1/2,-z
-x+1/2,-y+1/2,-z
x+1/2,-y+1/2,z

loop_
_atom_site_label
_atom_site_type_symbol
_atom_site_fract_x
_atom_site_fract_y
_atom_site_fract_z
_atom_site_occupancy
_atom_site_U_iso_or_equiv
O8 O-2 0.2848 0.2495 0.263 1 0.0
Cs1 Cs+1 0.31584 0.5 0.1056 0.594 0.0
Cs7 Cs+1 0.5 0.087 0 0.053 0.0
O10 O-2 0.4226 0.1665 0.379 1 0.0
Si1 Si+4 0.21445 0.08889 0.4174 0.25 0.0
O4 O-2 0.2776 0.1015 0.3046 1 0.0
Cs5 Cs+1 0.4738 0 0.546 0.174 0.0
Al1 Al+3 0.21445 0.08889 0.4174 0.75 0.0
O2 O-2 0.1249 0.1314 0.2953 1 0.0
Si3 Si+4 0.21105 0.31151 0.2038 1 0.0
Cs4 Cs+1 0.4387 0 0.608 0.174 0.0
O3 O-2 0.2414 0.3814 0.3546 1 0.0
O6 O-2 0 0.1839 0 1 0.0
O7 O-2 0.021 0.2251 0.3528 1 0.0
Si5 Si+4 0.5 0.22135 0.5 1 0.0
Si4 Si+4 0.32274 0.16963 0.2393 1 0.0
O5 O-2 0.1256 0.2757 0.2067 1 0.0
Si2 Si+4 0.06959 0.20533 0.2151 1 0.0
Cs3 Cs+1 0.4589 0.5 0.084 0.144 0.0
O1 O-2 0.1945 0 0.4207 1 0.0
O9 O-2 0.1906 0.346 -0.0136 1 0.0
Cs6 Cs+1 0.429 0.0258 0.676 0.069 0.0
Cs2 Cs+1 0.3662 0.4583 0.1245 0.112 0.0
